data_4300559
loop_
_publ_author_name
'Dikarev, Evgeny V.'
'Filatov, Alexander S.'
'Clerac, Rodolphe'
'Petrukhina, Marina A.'

_publ_section_title
;
Unligated Diruthenium(II,II) Tetra(trifluoroacetate): The First X-Ray 
Structural Study, Thermal Compressibility, Lewis Acidity and Magnetism
;
_journal_issue 2
_journal_name_full 'Inorganic Chemistry'
_journal_page_first 744
_journal_page_last 751
_journal_paper_doi 10.1021/ic051537m
_journal_volume 45
_journal_year 2006
_chemical_formula_moiety '[Ru2 (O2 C C F3)4 (C4 H10 O)2]'
_chemical_formula_sum 'C16 H20 F12 O10 Ru2'
_chemical_formula_weight 802.46
_space_group_IT_number 2
_space_group_name_Hall '-P 1'
_space_group_name_H-M_alt 'P -1'
_symmetry_cell_setting triclinic
_symmetry_space_group_name_Hall '-P 1'
_symmetry_space_group_name_H-M 'P -1'
_cell_angle_alpha 67.5940(10)
_cell_angle_beta 88.5460(10)
_cell_angle_gamma 77.3920(10)
_cell_formula_units_Z 1
_cell_length_a 8.5253(5)
_cell_length_b 8.9951(5)
_cell_length_c 9.7803(5)
_cell_measurement_temperature 173(2)
_cell_volume 675.28(6)
_diffrn_ambient_temperature 173(2)
_exptl_crystal_density_diffrn 1.973
_cod_database_code 4300559

loop_
_symmetry_equiv_pos_as_xyz
'x, y, z'
'-x, -y, -z'

loop_
_atom_site_label
_atom_site_type_symbol
_atom_site_fract_x
_atom_site_fract_y
_atom_site_fract_z
_atom_site_U_iso_or_equiv
_atom_site_adp_type
_atom_site_occupancy
_atom_site_symmetry_multiplicity
_atom_site_calc_flag
_atom_site_refinement_flags
_atom_site_disorder_assembly
_atom_site_disorder_group
Ru1 Ru 0.005968(15) -0.089708(15) -0.058484(14) 0.01911(6) Uani 1 1 d . . .
O4 O -0.12871(15) 0.09955(15) -0.23785(14) 0.0242(3) Uani 1 1 d . . .
O1 O 0.13951(16) -0.27631(15) 0.12379(14) 0.0247(3) Uani 1 1 d . . .
O3 O -0.20004(15) -0.15384(16) 0.04050(14) 0.0249(3) Uani 1 1 d . . .
O2 O 0.21102(15) -0.02248(16) -0.15546(14) 0.0254(3) Uani 1 1 d . . .
F3 F -0.36416(16) 0.48894(16) -0.33534(15) 0.0439(3) Uani 1 1 d . . .
F2 F -0.32387(17) 0.33067(17) -0.45601(14) 0.0444(3) Uani 1 1 d . . .
F1 F -0.14554(16) 0.46187(17) -0.44529(14) 0.0464(3) Uani 1 1 d . . .
O5 O 0.00460(18) -0.26317(18) -0.18259(17) 0.0338(3) Uani 1 1 d . . .
C3 C -0.1675(2) 0.2382(2) -0.22937(19) 0.0226(3) Uani 1 1 d . . .
C4 C -0.2533(2) 0.3816(2) -0.3690(2) 0.0280(4) Uani 1 1 d . . .
C8 C -0.1492(3) -0.2521(3) -0.2499(3) 0.0476(6) Uani 1 1 d . . .
H8A H -0.2364 -0.1998 -0.2029 0.057 Uiso 1 1 calc R . .
H8B H -0.1625 -0.3650 -0.2300 0.057 Uiso 1 1 calc R . .
C7 C 0.2849(3) -0.4037(4) -0.1411(4) 0.0659(8) Uani 1 1 d . . .
H7A H 0.3251 -0.3074 -0.2040 0.099 Uiso 1 1 calc R . .
H7B H 0.3560 -0.5042 -0.1433 0.099 Uiso 1 1 calc R . .
H7C H 0.2824 -0.4092 -0.0391 0.099 Uiso 1 1 calc R . .
C6 C -0.1660(4) -0.1556(4) -0.4131(3) 0.0663(8) Uani 1 1 d . . .
H6A H -0.1505 -0.0444 -0.4338 0.099 Uiso 1 1 calc R . .
H6B H -0.2737 -0.1479 -0.4515 0.099 Uiso 1 1 calc R . .
H6C H -0.0847 -0.2109 -0.4612 0.099 Uiso 1 1 calc R . .
C5 C 0.1271(4) -0.3899(5) -0.1946(5) 0.0959(15) Uani 1 1 d . . .
H5A H 0.1307 -0.3740 -0.3004 0.115 Uiso 1 1 calc R . .
H5B H 0.0963 -0.4963 -0.1408 0.115 Uiso 1 1 calc R . .
F6 F -0.50314(15) -0.16838(17) 0.11907(15) 0.0410(3) Uani 1 1 d . . .
F5 F -0.48961(17) -0.0344(2) 0.25611(19) 0.0566(4) Uani 1 1 d . . .
F4 F -0.35349(17) -0.28380(19) 0.32015(15) 0.0542(4) Uani 1 1 d . . .
C1 C -0.2589(2) -0.0840(2) 0.12541(19) 0.0235(3) Uani 1 1 d . . .
C2 C -0.4044(2) -0.1422(2) 0.2067(2) 0.0305(4) Uani 1 1 d . . .

loop_
_atom_site_aniso_label
_atom_site_aniso_U_11
_atom_site_aniso_U_22
_atom_site_aniso_U_33
_atom_site_aniso_U_23
_atom_site_aniso_U_13
_atom_site_aniso_U_12
Ru1 0.01903(8) 0.01995(8) 0.01925(8) -0.00837(6) 0.00097(5) -0.00464(5)
O4 0.0264(6) 0.0238(6) 0.0219(6) -0.0085(5) -0.0019(5) -0.0045(5)
O1 0.0271(6) 0.0220(6) 0.0235(6) -0.0085(5) -0.0017(5) -0.0028(5)
O3 0.0236(6) 0.0268(6) 0.0270(6) -0.0113(5) 0.0037(5) -0.0093(5)
O2 0.0229(6) 0.0286(7) 0.0270(6) -0.0125(5) 0.0055(5) -0.0074(5)
F3 0.0384(7) 0.0393(7) 0.0391(7) -0.0096(6) -0.0045(5) 0.0118(5)
F2 0.0532(8) 0.0414(7) 0.0325(6) -0.0081(5) -0.0181(6) -0.0078(6)
F1 0.0386(7) 0.0448(7) 0.0375(7) 0.0073(6) 0.0029(5) -0.0155(6)
O5 0.0370(8) 0.0349(7) 0.0384(8) -0.0247(6) 0.0024(6) -0.0066(6)
C3 0.0180(8) 0.0251(8) 0.0228(8) -0.0064(7) 0.0018(6) -0.0060(6)
C4 0.0269(9) 0.0279(9) 0.0254(9) -0.0063(7) 0.0000(7) -0.0057(7)
C8 0.0504(14) 0.0566(15) 0.0506(14) -0.0342(12) -0.0028(11) -0.0164(11)
C7 0.0520(16) 0.0673(19) 0.087(2) -0.0503(18) 0.0090(15) 0.0057(14)
C6 0.091(2) 0.0561(16) 0.0530(16) -0.0238(13) -0.0222(15) -0.0115(16)
C5 0.071(2) 0.113(3) 0.132(3) -0.105(3) -0.020(2) 0.029(2)
F6 0.0276(6) 0.0546(8) 0.0415(7) -0.0134(6) 0.0019(5) -0.0201(6)
F5 0.0400(8) 0.0698(10) 0.0809(11) -0.0472(9) 0.0343(8) -0.0240(7)
F4 0.0421(7) 0.0579(9) 0.0375(7) 0.0130(6) 0.0006(6) -0.0185(7)
C1 0.0196(8) 0.0246(8) 0.0216(8) -0.0043(6) -0.0005(6) -0.0036(6)
C2 0.0245(9) 0.0344(10) 0.0299(9) -0.0080(8) 0.0041(7) -0.0096(7)

loop_
_geom_bond_atom_site_label_1
_geom_bond_atom_site_label_2
_geom_bond_distance
_geom_bond_site_symmetry_2
_geom_bond_publ_flag
Ru1 O2 2.0643(12) . y
Ru1 O4 2.0654(12) . y
Ru1 O1 2.0686(12) . y
Ru1 O3 2.0699(13) . y
Ru1 Ru1 2.2920(3) 2 y
Ru1 O5 2.3152(13) . y
O4 C3 1.252(2) . n
O1 C3 1.249(2) 2 n
O3 C1 1.255(2) . n
O2 C1 1.249(2) 2 n
F3 C4 1.328(2) . n
F2 C4 1.318(2) . n
F1 C4 1.329(2) . n
O5 C5 1.407(3) . n
O5 C8 1.449(3) . n
C3 O1 1.249(2) 2 n
C3 C4 1.536(2) . n
C8 C6 1.491(4) . n
C8 H8A 0.9900 . n
C8 H8B 0.9900 . n
C7 C5 1.418(4) . n
C7 H7A 0.9800 . n
C7 H7B 0.9800 . n
C7 H7C 0.9800 . n
C6 H6A 0.9800 . n
C6 H6B 0.9800 . n
C6 H6C 0.9800 . n
C5 H5A 0.9900 . n
C5 H5B 0.9900 . n
F6 C2 1.333(2) . n
F5 C2 1.316(2) . n
F4 C2 1.322(2) . n
C1 O2 1.249(2) 2 n
C1 C2 1.536(2) . n
